data_4319299
loop_
_publ_author_name
'William T. A. Harrison'
'Mark L. F. Phillips'
'Jesse Stanchfield'
'Tina M. Nenoff'

_publ_section_title
;
 Pseudopyramidal Building Units in Mixed Inorganic/Organic Network Solids:
 Syntheses, Structures, and Properties of \a- and \b-ZnHPO3.N4C2H4
;
_journal_name_full 'Inorganic Chemistry'
_journal_page_first 895
_journal_page_last 899
_journal_paper_doi 10.1021/ic000723j
_journal_volume 40
_journal_year 2001
_chemical_compound_source
;
hydrothermal reaction
;
_chemical_formula_moiety ' C2 H5 Zn1 P1 O3 N4 '
_chemical_formula_sum 'C2 H5 N4 O3 P Zn'
_chemical_formula_weight 229.44
_chemical_melting_point ?
_chemical_name_systematic
;
?
;
_space_group_IT_number 15
_symmetry_cell_setting monoclinic
_symmetry_space_group_name_Hall '-C 2yc'
_symmetry_space_group_name_H-M 'C 1 2/c 1'
_atom_sites_solution_hydrogens difmap
_atom_sites_solution_primary direct
_atom_sites_solution_secondary difmap
_audit_creation_date 00-05-09
_audit_creation_method CRYSTALS_ver_07-07-97
_cell_angle_alpha 90.
_cell_angle_beta 114.290(1)
_cell_angle_gamma 90.
_cell_formula_units_Z 8
_cell_length_a 14.5092(9)
_cell_length_b 10.5464(6)
_cell_length_c 10.3342(6)
_cell_measurement_reflns_used 2839
_cell_measurement_temperature 298
_cell_measurement_theta_max 29.94
_cell_measurement_theta_min 2.47
_cell_volume 1441.35(15)
_diffrn_ambient_temperature 298
_diffrn_measurement_method \w/2\q
_diffrn_radiation_type 'Mo K\a'
_diffrn_radiation_wavelength 0.71073
_diffrn_reflns_av_R_equivalents 0.032
_diffrn_reflns_limit_h_max 16
_diffrn_reflns_limit_h_min -20
_diffrn_reflns_limit_k_max 12
_diffrn_reflns_limit_k_min -14
_diffrn_reflns_limit_l_max 14
_diffrn_reflns_limit_l_min -14
_diffrn_reflns_number 6288
_diffrn_reflns_theta_max 30.00
_diffrn_reflns_theta_min 1.00
_diffrn_standards_decay_% 0.00
_diffrn_standards_interval_count 0
_diffrn_standards_interval_time 0
_diffrn_standards_number 0
_exptl_absorpt_coefficient_mu 3.59
_exptl_absorpt_correction_T_max 0.862
_exptl_absorpt_correction_T_min 0.457
_exptl_absorpt_correction_type multi-scan
_exptl_absorpt_process_details SADABS
_exptl_crystal_colour ' colourless '
_exptl_crystal_density_diffrn 2.11
_exptl_crystal_density_meas ?
_exptl_crystal_description ' rod '
_exptl_crystal_F_000 914.61
_exptl_crystal_size_max 0.43
_exptl_crystal_size_mid 0.06
_exptl_crystal_size_min 0.05
_refine_diff_density_max 0.67
_refine_diff_density_min -0.44
_refine_ls_extinction_coef 5.2(21)
_refine_ls_extinction_method 'Larson 1970 Crystallographic Computing eq 22'
_refine_ls_goodness_of_fit_obs 1.0871
_refine_ls_hydrogen_treatment refall
_refine_ls_matrix_type full
_refine_ls_number_parameters 121
_refine_ls_number_reflns 1728
_refine_ls_R_factor_obs 0.0301
_refine_ls_shift/su_max 0.000714
_refine_ls_structure_factor_coef F
_refine_ls_weighting_details
;
 Chebychev polynomial with   3 parameters (Carruthers & Watkin, 1979)
 0.293 0.266 0.126
;
_refine_ls_weighting_scheme calc
_refine_ls_wR_factor_obs 0.0340
_reflns_limit_h_max 18
_reflns_limit_h_min -20
_reflns_limit_k_max 14
_reflns_limit_k_min 0
_reflns_limit_l_max 14
_reflns_limit_l_min 0
_reflns_number_observed 1728
_reflns_number_total 2112
_reflns_observed_criterion >1.00\s(I)
_cod_data_source_file ic000723j_2.cif
_cod_data_source_block b-cgznpo
_cod_depositor_comments
;
The following automatic conversions were performed:

'_chemical_melting_point' value 'not measured' was changed to '?' -
the value is undefined or not given.

Automatic conversion script
Id: cif_fix_values 1569 2011-02-09 13:29:24Z adriana 

The following automatic conversions were performed:

'_symmetry_cell_setting' value 'Monoclinic ' changed to 'monoclinic'
according to the built-in table from CIF Core dictionary named
'cif_core.dic' version 2.4.1 from 2010-06-29.

Automatic conversion script
Id: cif_fix_values 1646 2011-03-28 12:23:43Z adriana 

The following automatic conversions were performed:

'_exptl_crystal_density_meas' value 'not measured' was changed to '?'
- the value is perceived as not measured.

Automatic conversion script
Id: cif_fix_values 3008 2015-01-20 13:52:24Z robertas 
;
_cod_original_cell_volume 1441.3
_cod_original_sg_symbol_H-M 'C 1 2/c 1 '
_cod_original_formula_sum ' C2 H5 Zn1 P1 O3 N4 '
_cod_database_code 4319299

loop_
_symmetry_equiv_pos_as_xyz
x,y,z
-x,-y,-z
x+1/2,y+1/2,z
-x+1/2,-y+1/2,-z
-x,y,-z+1/2
x,-y,z+1/2
-x+1/2,y+1/2,-z+1/2
x+1/2,-y+1/2,z+1/2

loop_
_atom_site_aniso_label
_atom_site_aniso_U_11
_atom_site_aniso_U_22
_atom_site_aniso_U_33
_atom_site_aniso_U_23
_atom_site_aniso_U_13
_atom_site_aniso_U_12
Zn1 0.04183(17) 0.01723(13) 0.02098(13) -0.00212(8) 0.01599(11) -0.0036(1)
P1 0.0338(3) 0.0206(2) 0.0208(2) -0.00171(19) 0.0138(2) -0.0028(2)
O1 0.0417(9) 0.0236(8) 0.0325(8) -0.0092(6) 0.0156(7) -0.0038(7)
O2 0.0712(14) 0.0247(8) 0.0205(7) -0.0015(6) 0.0196(8) -0.0109(8)
O3 0.0592(12) 0.0236(8) 0.0234(7) 0.0009(6) 0.0214(8) 0.0075(8)
C1 0.0376(12) 0.022(1) 0.030(1) -0.0023(8) 0.0177(9) -0.0019(9)
C2 0.0353(11) 0.0180(9) 0.0339(11) 0.0025(8) 0.0131(9) 0.0014(8)
N1 0.0621(15) 0.022(1) 0.0475(13) -0.0029(9) 0.0305(12) -0.007(1)
N2 0.0523(13) 0.0196(9) 0.0375(11) 0.0017(8) 0.026(1) -0.0012(8)
N3 0.0751(18) 0.0189(9) 0.0432(13) 0.0047(9) 0.0236(13) 0.0008(11)
N4 0.0650(16) 0.025(1) 0.0419(12) -0.0001(9) 0.0293(12) 0.006(1)

loop_
_atom_site_label
_atom_site_fract_x
_atom_site_fract_y
_atom_site_fract_z
_atom_site_U_iso_or_equiv
_atom_site_occupancy
_atom_site_thermal_displace_type
Zn1 0.41873(2) 0.86283(2) 0.04420(3) 0.0257 1.0000 Uani
P1 0.64006(5) 0.96946(5) 0.22141(6) 0.0242 1.0000 Uani
O1 0.56706(15) 0.87209(16) 0.1225(2) 0.0324 1.0000 Uani
O2 0.36863(18) 0.90092(17) -0.15449(18) 0.0386 1.0000 Uani
O3 0.36674(16) 0.98221(17) 0.13694(18) 0.0340 1.0000 Uani
C1 0.37929(19) 0.5836(2) 0.1014(3) 0.0288 1.0000 Uani
C2 0.38086(19) 0.3719(2) 0.0675(3) 0.0295 1.0000 Uani
N1 0.3835(2) 0.6872(2) 0.0709(3) 0.0413 1.0000 Uani
N2 0.37363(19) 0.4705(2) 0.1459(2) 0.0340 1.0000 Uani
N3 0.3792(2) 0.2566(2) 0.1168(3) 0.0460 1.0000 Uani
N4 0.3894(2) 0.3834(2) -0.0543(3) 0.0416 1.0000 Uani
H1 0.726(2) 0.931(3) 0.246(3) 0.033(8) 1.0000 Uiso
H31 0.370(3) 0.249(3) 0.192(4) 0.038(8) 1.0000 Uiso
H32 0.385(4) 0.195(5) 0.066(5) 0.071(13) 1.0000 Uiso
H41 0.395(3) 0.320(4) -0.097(4) 0.05(1) 1.0000 Uiso
H42 0.386(3) 0.456(5) -0.087(5) 0.065(13) 1.0000 Uiso

loop_
_atom_type_symbol
_atom_type_scat_dispersion_real
_atom_type_scat_dispersion_imag
_atom_type_scat_Cromer_Mann_a1
_atom_type_scat_Cromer_Mann_b1
_atom_type_scat_Cromer_Mann_a2
_atom_type_scat_Cromer_Mann_b2
_atom_type_scat_Cromer_Mann_a3
_atom_type_scat_Cromer_Mann_b3
_atom_type_scat_Cromer_Mann_a4
_atom_type_scat_Cromer_Mann_b4
_atom_type_scat_Cromer_Mann_c
_atom_type_scat_source
'Zn  ' 0.2220 1.4310 14.0743 3.2655 7.0318 0.2333 5.1652 10.3163 2.4100 58.7097 1.3041 International_Tables_Vol_IV_Table_2.2B
'P   ' 0.0900 0.0950 6.4345 1.9067 4.1791 27.1570 1.7800 0.5260 1.4908 68.1645 1.1149 International_Tables_Vol_IV_Table_2.2B
'O   ' 0.0080 0.0060 3.0485 13.2771 2.2868 5.7011 1.5463 0.3239 0.8670 32.9089 0.2508 International_Tables_Vol_IV_Table_2.2B
'N   ' 0.0040 0.0030 12.2126 0.0057 3.1322 9.8933 2.0125 28.9975 1.1663 0.5826 -11.5290 International_Tables_Vol_IV_Table_2.2B
'C   ' 0.0020 0.0020 2.3100 20.8439 1.0200 10.2075 1.5886 0.5687 0.8650 51.6512 0.2156 International_Tables_Vol_IV_Table_2.2B
'H   ' 0.0000 0.0000 0.4930 10.5109 0.3229 26.1257 0.1402 3.1424 0.0408 57.7997 0.0030 International_Tables_Vol_IV_Table_2.2B

loop_
_geom_angle_atom_site_label_1
_geom_angle_site_symmetry_1
_geom_angle_atom_site_label_2
_geom_angle_site_symmetry_2
_geom_angle_atom_site_label_3
_geom_angle_site_symmetry_3
_geom_angle
_geom_angle_publ_flag
O1 . Zn1 . O2 . 107.39(9) yes
O1 . Zn1 . O3 . 110.58(8) yes
O2 . Zn1 . O3 . 110.13(8) yes
O1 . Zn1 . N1 . 107.0(1) yes
O2 . Zn1 . N1 . 109.94(9) yes
O3 . Zn1 . N1 . 111.68(9) yes
O1 . P1 . O2 2_675 113.39(11) yes
O1 . P1 . O3 5_655 113.85(11) yes
O2 2_675 P1 . O3 5_655 109.6(1) yes
O1 . P1 . H1 . 106.1(15) no
O2 2_675 P1 . H1 . 106.4(15) no
O3 5_655 P1 . H1 . 107.0(15) no
Zn1 . O1 . P1 . 130.51(11) yes
Zn1 . O2 . P1 2_675 127.02(11) yes
Zn1 . O3 . P1 5_655 128.43(11) yes
N1 . C1 . N2 . 174.8(3) yes
N2 . C2 . N3 . 117.3(2) yes
N2 . C2 . N4 . 124.2(2) yes
N3 . C2 . N4 . 118.4(2) yes
Zn1 . N1 . C1 . 168.8(3) yes
C1 . N2 . C2 . 117.8(2) yes
C2 . N3 . H31 . 118.2(25) no
C2 . N3 . H32 . 116.0(34) no
H31 . N3 . H32 . 125.8(40) no
C2 . N4 . H41 . 120.4(27) no
C2 . N4 . H42 . 117.2(31) no
H41 . N4 . H42 . 122.3(40) no

loop_
_geom_bond_atom_site_label_1
_geom_bond_site_symmetry_1
_geom_bond_atom_site_label_2
_geom_bond_site_symmetry_2
_geom_bond_distance
_geom_bond_publ_flag
Zn1 . O1 . 1.965(2) yes
Zn1 . O2 . 1.9178(17) yes
Zn1 . O3 . 1.9152(17) yes
Zn1 . N1 . 1.971(2) yes
P1 . O1 . 1.5269(18) yes
P1 . O2 2_675 1.5136(19) yes
P1 . O3 5_655 1.5131(17) yes
P1 . H1 . 1.23(3) no
C1 . N1 . 1.146(3) yes
C1 . N2 . 1.293(3) yes
C2 . N2 . 1.349(3) yes
C2 . N3 . 1.322(3) yes
C2 . N4 . 1.321(4) yes
N3 . H31 . 0.84(4) no
N3 . H32 . 0.87(5) no
N4 . H41 . 0.82(4) no
N4 . H42 . 0.83(5) no
